data_7019431
loop_
_publ_author_name
'Aprile, Antonino'
'Wilson, David D. J.'
'Richards, Anne F.'

_publ_section_title
;
 The synthesis and characterization of mono and dinuclear group 13
 complexes derived from a Schiff base.
;
_journal_issue 28
_journal_name_full 'Dalton transactions (Cambridge, England : 2003)'
_journal_page_first 8550
_journal_page_last 8555
_journal_paper_doi 10.1039/c2dt30375b
_journal_volume 41
_journal_year 2012
_chemical_formula_sum 'C16 H30 Al2 N2 O2'
_chemical_formula_weight 336.38
_chemical_name_common (NO-NO-AlMe3)2
_chemical_name_systematic
;
?
;
_space_group_IT_number 2
_symmetry_cell_setting triclinic
_symmetry_space_group_name_Hall '-P 1'
_symmetry_space_group_name_H-M 'P -1'
_atom_sites_solution_hydrogens geom
_atom_sites_solution_primary direct
_atom_sites_solution_secondary difmap
_audit_creation_method SHELXL-97
_cell_angle_alpha 68.177(10)
_cell_angle_beta 80.886(8)
_cell_angle_gamma 71.595(10)
_cell_formula_units_Z 1
_cell_length_a 5.8360(6)
_cell_length_b 8.5491(10)
_cell_length_c 10.8312(11)
_cell_measurement_reflns_used 1297
_cell_measurement_temperature 173(2)
_cell_measurement_theta_max 29.1366
_cell_measurement_theta_min 2.7398
_cell_volume 475.49(10)
_computing_cell_refinement
;
CrysAlisPro, Oxford Diffraction Ltd.,
Version 1.171.34.40 (release 27-08-2010 CrysAlis171 .NET)
(compiled Aug 27 2010,11:50:40)
;
_computing_data_collection
;
CrysAlisPro, Oxford Diffraction Ltd.,
Version 1.171.34.40 (release 27-08-2010 CrysAlis171 .NET)
(compiled Aug 27 2010,11:50:40)
;
_computing_data_reduction
;
CrysAlisPro, Oxford Diffraction Ltd.,
Version 1.171.34.40 (release 27-08-2010 CrysAlis171 .NET)
(compiled Aug 27 2010,11:50:40)
;
_computing_molecular_graphics 'SHELXTL 5.1, XP (Sheldrick, 1994)'
_computing_publication_material SHELXL-97
_computing_structure_refinement 'SHELXL-97 (Sheldrick, 2008)'
_computing_structure_solution 'SHELXS-97 (Sheldrick, 2008)'
_diffrn_ambient_temperature 173(2)
_diffrn_detector_area_resol_mean 10.3281
_diffrn_measured_fraction_theta_full 0.996
_diffrn_measured_fraction_theta_max 0.847
_diffrn_measurement_device_type 'Xcalibur, Atlas, Gemini'
_diffrn_measurement_method \w
_diffrn_radiation_monochromator graphite
_diffrn_radiation_source 'Enhance (Mo) X-ray Source'
_diffrn_radiation_type MoK\a
_diffrn_radiation_wavelength 0.71073
_diffrn_reflns_av_R_equivalents 0.0146
_diffrn_reflns_av_sigmaI/netI 0.0288
_diffrn_reflns_limit_h_max 7
_diffrn_reflns_limit_h_min -5
_diffrn_reflns_limit_k_max 11
_diffrn_reflns_limit_k_min -10
_diffrn_reflns_limit_l_max 13
_diffrn_reflns_limit_l_min -12
_diffrn_reflns_number 3757
_diffrn_reflns_theta_full 26.25
_diffrn_reflns_theta_max 29.23
_diffrn_reflns_theta_min 2.67
_exptl_absorpt_coefficient_mu 0.161
_exptl_absorpt_correction_T_max 1.00000
_exptl_absorpt_correction_T_min 0.99338
_exptl_absorpt_correction_type multi-scan
_exptl_absorpt_process_details
;
CrysAlisPro, Oxford Diffraction Ltd.,
Version 1.171.34.40 (release 27-08-2010 CrysAlis171 .NET)
(compiled Aug 27 2010,11:50:40)
Empirical absorption correction using spherical harmonics,
implemented in SCALE3 ABSPACK scaling algorithm.
;
_exptl_crystal_colour colorless
_exptl_crystal_density_diffrn 1.175
_exptl_crystal_density_method 'not measured'
_exptl_crystal_description plate
_exptl_crystal_F_000 182
_exptl_crystal_size_max 0.03
_exptl_crystal_size_mid 0.02
_exptl_crystal_size_min 0.01
_refine_diff_density_max 0.305
_refine_diff_density_min -0.259
_refine_diff_density_rms 0.045
_refine_ls_extinction_method none
_refine_ls_goodness_of_fit_ref 1.027
_refine_ls_hydrogen_treatment constr
_refine_ls_matrix_type full
_refine_ls_number_parameters 104
_refine_ls_number_reflns 2180
_refine_ls_number_restraints 0
_refine_ls_restrained_S_all 1.027
_refine_ls_R_factor_all 0.0415
_refine_ls_R_factor_gt 0.0354
_refine_ls_shift/su_max 0.001
_refine_ls_shift/su_mean 0.000
_refine_ls_structure_factor_coef Fsqd
_refine_ls_weighting_details 'calc w=1/[\s^2^(Fo^2^)+(0.0510P)^2^+0.1719P] where P=(Fo^2^+2Fc^2^)/3'
_refine_ls_weighting_scheme calc
_refine_ls_wR_factor_gt 0.0962
_refine_ls_wR_factor_ref 0.1017
_reflns_number_gt 1926
_reflns_number_total 2180
_reflns_threshold_expression >2sigma(I)
_cod_data_source_file c2dt30375b.txt
_cod_data_source_block ar118
_cod_depositor_comments
;
The following automatic conversions were performed:

'_symmetry_cell_setting' value 'Triclinic' changed to 'triclinic'
according to /home/saulius/struct/CIF-dictionaries/cif_core.dic
dictionary named 'cif_core.dic' version 2.4.1 from 2010-06-29.

Automatic conversion script
Id: cif_fix_values 1891 2012-01-12 08:04:46Z andrius 
;
_cod_original_cell_volume 475.49(9)
_cod_original_sg_symbol_H-M P-1
_cod_database_code 7019431

loop_
_symmetry_equiv_pos_as_xyz
'x, y, z'
'-x, -y, -z'

loop_
_atom_site_label
_atom_site_type_symbol
_atom_site_fract_x
_atom_site_fract_y
_atom_site_fract_z
_atom_site_U_iso_or_equiv
_atom_site_adp_type
_atom_site_occupancy
_atom_site_symmetry_multiplicity
_atom_site_calc_flag
_atom_site_refinement_flags
Al1 Al 0.32526(7) 0.36907(5) 0.79648(4) 0.02065(14) Uani 1 1 d .
O1 O 0.0853(2) 0.49944(14) 0.68473(11) 0.0291(3) Uani 1 1 d .
N1 N 0.3710(2) 0.56210(15) 0.83294(11) 0.0197(2) Uani 1 1 d .
C1 C -0.0023(3) 0.66953(19) 0.64189(13) 0.0228(3) Uani 1 1 d .
C2 C 0.0721(3) 0.77970(19) 0.68132(14) 0.0241(3) Uani 1 1 d .
H2 H -0.0048 0.9018 0.6438 0.029 Uiso 1 1 calc R
C3 C 0.2549(3) 0.72785(18) 0.77377(13) 0.0212(3) Uani 1 1 d .
C4 C -0.1970(3) 0.7383(2) 0.54426(15) 0.0306(3) Uani 1 1 d .
H4A H -0.1317 0.7058 0.4653 0.046 Uiso 1 1 calc R
H4C H -0.2553 0.8665 0.5181 0.046 Uiso 1 1 calc R
H4B H -0.3312 0.6877 0.5856 0.046 Uiso 1 1 calc R
C5 C 0.3110(3) 0.87341(19) 0.79858(15) 0.0288(3) Uani 1 1 d .
H5A H 0.4727 0.8810 0.7605 0.043 Uiso 1 1 calc R
H5C H 0.3056 0.8492 0.8947 0.043 Uiso 1 1 calc R
H5B H 0.1913 0.9849 0.7567 0.043 Uiso 1 1 calc R
C6 C 0.5558(2) 0.51428(19) 0.92888(13) 0.0217(3) Uani 1 1 d .
H6B H 0.6361 0.6088 0.9031 0.026 Uiso 1 1 calc R
H6A H 0.6802 0.4054 0.9263 0.026 Uiso 1 1 calc R
C7 C 0.6175(3) 0.2648(2) 0.70501(18) 0.0341(4) Uani 1 1 d .
H7A H 0.5878 0.1761 0.6776 0.051 Uiso 1 1 calc R
H7C H 0.7512 0.2096 0.7655 0.051 Uiso 1 1 calc R
H7B H 0.6594 0.3566 0.6263 0.051 Uiso 1 1 calc R
C8 C 0.1982(3) 0.2131(2) 0.95728(15) 0.0272(3) Uani 1 1 d .
H8C H 0.1011 0.2812 1.0124 0.041 Uiso 1 1 calc R
H8B H 0.3330 0.1215 1.0078 0.041 Uiso 1 1 calc R
H8A H 0.0971 0.1586 0.9319 0.041 Uiso 1 1 calc R

loop_
_atom_site_aniso_label
_atom_site_aniso_U_11
_atom_site_aniso_U_22
_atom_site_aniso_U_33
_atom_site_aniso_U_23
_atom_site_aniso_U_13
_atom_site_aniso_U_12
Al1 0.0217(2) 0.0203(2) 0.0222(2) -0.01003(17) -0.00217(16) -0.00500(17)
O1 0.0334(6) 0.0260(5) 0.0316(6) -0.0111(4) -0.0124(4) -0.0067(5)
N1 0.0209(6) 0.0214(6) 0.0181(5) -0.0080(4) -0.0032(4) -0.0051(5)
C1 0.0218(7) 0.0278(7) 0.0171(6) -0.0070(5) -0.0010(5) -0.0053(6)
C2 0.0268(7) 0.0214(7) 0.0202(7) -0.0051(5) -0.0045(5) -0.0025(6)
C3 0.0244(7) 0.0219(7) 0.0183(6) -0.0084(5) 0.0011(5) -0.0071(6)
C4 0.0273(8) 0.0387(9) 0.0242(7) -0.0088(6) -0.0076(6) -0.0065(7)
C5 0.0390(9) 0.0213(7) 0.0285(8) -0.0085(6) -0.0062(6) -0.0094(7)
C6 0.0206(7) 0.0244(7) 0.0210(7) -0.0093(5) -0.0046(5) -0.0041(6)
C7 0.0313(8) 0.0358(9) 0.0413(9) -0.0230(7) 0.0060(7) -0.0096(7)
C8 0.0284(8) 0.0252(7) 0.0288(8) -0.0088(6) -0.0004(6) -0.0096(6)

loop_
_atom_type_symbol
_atom_type_description
_atom_type_scat_dispersion_real
_atom_type_scat_dispersion_imag
_atom_type_scat_source
C C 0.0033 0.0016 'International Tables Vol C Tables 4.2.6.8 and 6.1.1.4'
H H 0.0000 0.0000 'International Tables Vol C Tables 4.2.6.8 and 6.1.1.4'
N N 0.0061 0.0033 'International Tables Vol C Tables 4.2.6.8 and 6.1.1.4'
O O 0.0106 0.0060 'International Tables Vol C Tables 4.2.6.8 and 6.1.1.4'
Al Al 0.0645 0.0514 'International Tables Vol C Tables 4.2.6.8 and 6.1.1.4'

loop_
_geom_angle_atom_site_label_1
_geom_angle_atom_site_label_2
_geom_angle_atom_site_label_3
_geom_angle
_geom_angle_site_symmetry_1
_geom_angle_site_symmetry_3
O1 Al1 N1 96.05(5) . .
O1 Al1 C7 111.78(7) . .
N1 Al1 C7 109.50(6) . .
O1 Al1 C8 109.08(6) . .
N1 Al1 C8 110.17(6) . .
C7 Al1 C8 118.05(7) . .
C1 O1 Al1 127.77(9) . .
C3 N1 C6 120.44(12) . .
C3 N1 Al1 123.74(10) . .
C6 N1 Al1 115.77(9) . .
O1 C1 C2 124.07(13) . .
O1 C1 C4 114.39(13) . .
C2 C1 C4 121.54(14) . .
C1 C2 C3 125.99(13) . .
C1 C2 H2 117.0 . .
C3 C2 H2 117.0 . .
N1 C3 C2 122.19(13) . .
N1 C3 C5 121.40(13) . .
C2 C3 C5 116.40(12) . .
C1 C4 H4A 109.5 . .
C1 C4 H4C 109.5 . .
H4A C4 H4C 109.5 . .
C1 C4 H4B 109.5 . .
H4A C4 H4B 109.5 . .
H4C C4 H4B 109.5 . .
C3 C5 H5A 109.5 . .
C3 C5 H5C 109.5 . .
H5A C5 H5C 109.5 . .
C3 C5 H5B 109.5 . .
H5A C5 H5B 109.5 . .
H5C C5 H5B 109.5 . .
N1 C6 C6 111.41(14) . 2_667
N1 C6 H6B 109.3 . .
C6 C6 H6B 109.3 2_667 .
N1 C6 H6A 109.3 . .
C6 C6 H6A 109.3 2_667 .
H6B C6 H6A 108.0 . .
Al1 C7 H7A 109.5 . .
Al1 C7 H7C 109.5 . .
H7A C7 H7C 109.5 . .
Al1 C7 H7B 109.5 . .
H7A C7 H7B 109.5 . .
H7C C7 H7B 109.5 . .
Al1 C8 H8C 109.5 . .
Al1 C8 H8B 109.5 . .
H8C C8 H8B 109.5 . .
Al1 C8 H8A 109.5 . .
H8C C8 H8A 109.5 . .
H8B C8 H8A 109.5 . .

loop_
_geom_bond_atom_site_label_1
_geom_bond_atom_site_label_2
_geom_bond_distance
_geom_bond_site_symmetry_2
Al1 O1 1.7936(11) .
Al1 N1 1.9358(12) .
Al1 C7 1.9611(16) .
Al1 C8 1.9620(15) .
O1 C1 1.3020(18) .
N1 C3 1.3168(18) .
N1 C6 1.4733(17) .
C1 C2 1.369(2) .
C1 C4 1.5003(19) .
C2 C3 1.4308(19) .
C2 H2 0.9500 .
C3 C5 1.5042(19) .
C4 H4A 0.9800 .
C4 H4C 0.9800 .
C4 H4B 0.9800 .
C5 H5A 0.9800 .
C5 H5C 0.9800 .
C5 H5B 0.9800 .
C6 C6 1.536(3) 2_667
C6 H6B 0.9900 .
C6 H6A 0.9900 .
C7 H7A 0.9800 .
C7 H7C 0.9800 .
C7 H7B 0.9800 .
C8 H8C 0.9800 .
C8 H8B 0.9800 .
C8 H8A 0.9800 .

loop_
_geom_torsion_atom_site_label_1
_geom_torsion_atom_site_label_2
_geom_torsion_atom_site_label_3
_geom_torsion_atom_site_label_4
_geom_torsion
_geom_torsion_site_symmetry_4
N1 Al1 O1 C1 4.23(13) .
C7 Al1 O1 C1 -109.59(13) .
C8 Al1 O1 C1 118.03(13) .
O1 Al1 N1 C3 -4.60(12) .
C7 Al1 N1 C3 111.08(12) .
C8 Al1 N1 C3 -117.50(12) .
O1 Al1 N1 C6 178.06(9) .
C7 Al1 N1 C6 -66.25(11) .
C8 Al1 N1 C6 65.16(10) .
Al1 O1 C1 C2 -2.8(2) .
Al1 O1 C1 C4 177.59(10) .
O1 C1 C2 C3 0.2(2) .
C4 C1 C2 C3 179.79(13) .
C6 N1 C3 C2 -179.18(12) .
Al1 N1 C3 C2 3.60(19) .
C6 N1 C3 C5 1.8(2) .
Al1 N1 C3 C5 -175.40(10) .
C1 C2 C3 N1 -0.8(2) .
C1 C2 C3 C5 178.22(14) .
C3 N1 C6 C6 89.51(18) 2_667
Al1 N1 C6 C6 -93.06(15) 2_667
